data_2211888
loop_
_publ_author_name
'Ya-Nan Chan'
'Hong-Kun Zhao'
'Xiu-Guang Wang'
'Xiao-Jun Zhao'

_publ_section_title <i>catena</i>-Poly[[bis(<i>N</i>,<i>N</i>-dimethylformamide)manganese(II)]-di-\m~2~-oxalato]
_journal_coeditor_code LH2261
_journal_issue 1
_journal_name_full 'Acta Crystallographica Section E'
_journal_page_first m70
_journal_page_last m72
_journal_paper_doi 10.1107/S1600536806051609
_journal_volume 63
_journal_year 2007
_chemical_formula_iupac '[Mn (C2 O4) (C3 H7 N1 O1)2]'
_chemical_formula_moiety 'C8 H14 Mn N2 O6'
_chemical_formula_sum 'C8 H14 Mn N2 O6'
_chemical_formula_weight 289.16
_chemical_name_systematic
;
catena-Poly[[bis(N,N'-dimethylformamide)manganese(II)]-di-\m~2~-oxalato]
;
_space_group_IT_number 60
_symmetry_cell_setting orthorhombic
_symmetry_space_group_name_Hall '-P 2n 2ab'
_symmetry_space_group_name_H-M 'P b c n'
_atom_sites_solution_hydrogens geom
_atom_sites_solution_primary direct
_atom_sites_solution_secondary difmap
_audit_creation_method SHELXL-97
_cell_angle_alpha 90.00
_cell_angle_beta 90.00
_cell_angle_gamma 90.00
_cell_formula_units_Z 4
_cell_length_a 15.324(7)
_cell_length_b 7.936(4)
_cell_length_c 10.079(5)
_cell_measurement_reflns_used 2764
_cell_measurement_temperature 293(2)
_cell_measurement_theta_max 26.46
_cell_measurement_theta_min 2.66
_cell_volume 1225.7(10)
_computing_cell_refinement 'SAINT (Bruker, 2001)'
_computing_data_collection 'APEXII (Bruker, 2003)'
_computing_data_reduction SAINT
_computing_molecular_graphics 'SHELXTL (Bruker, 2001)'
_computing_publication_material
;
SHELXTL (Bruker, 2001) and DIAMOND (Brandenburg & Berndt, 1999)
;
_computing_structure_refinement 'SHELXL97 (Sheldrick, 1997)'
_computing_structure_solution 'SHELXS97 (Sheldrick, 1997)'
_diffrn_ambient_temperature 293(2)
_diffrn_measured_fraction_theta_full 0.997
_diffrn_measured_fraction_theta_max 0.997
_diffrn_measurement_device_type 'Bruker APEX-II'
_diffrn_measurement_method '\f and \w'
_diffrn_radiation_monochromator graphite
_diffrn_radiation_source 'fine-focus sealed tube'
_diffrn_radiation_type MoK\a
_diffrn_radiation_wavelength 0.71073
_diffrn_reflns_av_R_equivalents 0.0271
_diffrn_reflns_av_sigmaI/netI 0.0220
_diffrn_reflns_limit_h_max 15
_diffrn_reflns_limit_h_min -20
_diffrn_reflns_limit_k_max 10
_diffrn_reflns_limit_k_min -10
_diffrn_reflns_limit_l_max 12
_diffrn_reflns_limit_l_min -13
_diffrn_reflns_number 7513
_diffrn_reflns_theta_full 27.83
_diffrn_reflns_theta_max 27.83
_diffrn_reflns_theta_min 2.66
_diffrn_standards_interval_count 0
_diffrn_standards_interval_time 0
_diffrn_standards_number 0
_exptl_absorpt_coefficient_mu 1.095
_exptl_absorpt_correction_T_max 0.786
_exptl_absorpt_correction_T_min 0.777
_exptl_absorpt_correction_type multi-scan
_exptl_absorpt_process_details '(SADABS; Sheldrick, 1996)'
_exptl_crystal_colour pink
_exptl_crystal_density_diffrn 1.567
_exptl_crystal_density_method 'not measured'
_exptl_crystal_description block
_exptl_crystal_F_000 596
_exptl_crystal_size_max 0.24
_exptl_crystal_size_mid 0.23
_exptl_crystal_size_min 0.22
_refine_diff_density_max 0.277
_refine_diff_density_min -0.188
_refine_ls_extinction_method none
_refine_ls_goodness_of_fit_ref 1.039
_refine_ls_hydrogen_treatment constr
_refine_ls_matrix_type full
_refine_ls_number_parameters 80
_refine_ls_number_reflns 1455
_refine_ls_number_restraints 0
_refine_ls_restrained_S_all 1.039
_refine_ls_R_factor_all 0.0375
_refine_ls_R_factor_gt 0.0262
_refine_ls_shift/su_max 0.009
_refine_ls_shift/su_mean 0.000
_refine_ls_structure_factor_coef Fsqd
_refine_ls_weighting_details 'calc w=1/[\s^2^(Fo^2^)+(0.0375P)^2^+0.3835P] where P=(Fo^2^+2Fc^2^)/3'
_refine_ls_weighting_scheme calc
_refine_ls_wR_factor_gt 0.0714
_refine_ls_wR_factor_ref 0.0765
_reflns_number_gt 1137
_reflns_number_total 1455
_reflns_threshold_expression I>2\s(I)
_cod_data_source_file lh2261.cif
_cod_data_source_block I
_cod_depositor_comments
;
The following automatic conversions were performed:
'_symmetry_cell_setting' value 'Orthorhombic' changed to 'orthorhombic'
according to '/home/saulius/struct/CIF-dictionaries/cif_core.dic'
dictionary named 'cif_core.dic' version 2.4.1 from 2010-06-29.

Automatic conversion script
Id: cif_fix_enum 1527 2010-12-29 10:47:43Z saulius 

The following automatic conversions were performed:

'_symmetry_cell_setting' value 'Orthorhombic' changed to
'orthorhombic' according to
/home/saulius/struct/CIF-dictionaries/cif_core.dic dictionary named
'cif_core.dic' version 2.4.1 from 2010-06-29.

Automatic conversion script
Id: cif_fix_values 1715 2011-07-08 13:25:40Z adriana 
;
_cod_database_code 2211888
_cod_database_fobs_code 2211888

loop_
_symmetry_equiv_pos_as_xyz
'x, y, z'
'-x+1/2, -y+1/2, z+1/2'
'-x, y, -z+1/2'
'x+1/2, -y+1/2, -z'
'-x, -y, -z'
'x-1/2, y-1/2, -z-1/2'
'x, -y, z-1/2'
'-x-1/2, y-1/2, z'

loop_
_atom_site_type_symbol
_atom_site_label
_atom_site_fract_x
_atom_site_fract_y
_atom_site_fract_z
_atom_site_U_iso_or_equiv
_atom_site_adp_type
_atom_site_calc_flag
_atom_site_refinement_flags
_atom_site_occupancy
Mn Mn1 0.5000 0.16395(4) 0.7500 0.03401(13) Uani d S 1
O O1 0.42794(8) 0.14968(16) 0.93648(13) 0.0465(3) Uani d . 1
O O2 0.42793(8) 0.01951(17) 1.13276(12) 0.0448(3) Uani d . 1
O O3 0.40853(8) 0.36723(16) 0.69978(14) 0.0462(3) Uani d . 1
N N1 0.33651(10) 0.60038(19) 0.76783(14) 0.0404(4) Uani d . 1
C C1 0.45821(10) 0.0493(2) 1.02048(16) 0.0343(4) Uani d . 1
C C2 0.39242(12) 0.4783(2) 0.78386(18) 0.0437(4) Uani d . 1
H H2 0.4225 0.4737 0.8639 0.052 Uiso calc R 1
C C3 0.32177(16) 0.7285(3) 0.8678(2) 0.0636(6) Uani d . 1
H H3A 0.3600 0.7093 0.9417 0.095 Uiso calc R 1
H H3B 0.2622 0.7234 0.8972 0.095 Uiso calc R 1
H H3C 0.3333 0.8376 0.8306 0.095 Uiso calc R 1
C C4 0.28808(13) 0.6184(3) 0.6446(2) 0.0534(5) Uani d . 1
H H4A 0.3112 0.7114 0.5948 0.080 Uiso calc R 1
H H4B 0.2277 0.6390 0.6641 0.080 Uiso calc R 1
H H4C 0.2933 0.5169 0.5934 0.080 Uiso calc R 1

loop_
_atom_site_aniso_label
_atom_site_aniso_U_11
_atom_site_aniso_U_22
_atom_site_aniso_U_33
_atom_site_aniso_U_12
_atom_site_aniso_U_13
_atom_site_aniso_U_23
Mn1 0.0342(2) 0.0384(2) 0.0294(2) 0.000 0.00156(14) 0.000
O1 0.0458(7) 0.0551(8) 0.0387(7) 0.0178(6) 0.0096(5) 0.0106(6)
O2 0.0420(7) 0.0560(8) 0.0362(7) 0.0132(6) 0.0113(5) 0.0085(6)
O3 0.0468(7) 0.0479(7) 0.0441(7) 0.0108(6) -0.0066(6) -0.0042(6)
N1 0.0410(8) 0.0413(8) 0.0389(9) 0.0038(6) 0.0015(6) 0.0029(6)
C1 0.0322(8) 0.0375(8) 0.0331(8) 0.0013(7) 0.0028(7) -0.0007(7)
C2 0.0424(9) 0.0507(11) 0.0379(9) 0.0033(8) -0.0039(7) 0.0036(8)
C3 0.0828(16) 0.0577(13) 0.0504(13) 0.0151(12) 0.0074(11) -0.0065(10)
C4 0.0495(11) 0.0565(12) 0.0542(12) 0.0093(9) -0.0106(9) 0.0056(10)

loop_
_atom_type_symbol
_atom_type_description
_atom_type_scat_dispersion_real
_atom_type_scat_dispersion_imag
_atom_type_scat_source
C C 0.0033 0.0016 'International Tables Vol C Tables 4.2.6.8 and 6.1.1.4'
H H 0.0000 0.0000 'International Tables Vol C Tables 4.2.6.8 and 6.1.1.4'
N N 0.0061 0.0033 'International Tables Vol C Tables 4.2.6.8 and 6.1.1.4'
O O 0.0106 0.0060 'International Tables Vol C Tables 4.2.6.8 and 6.1.1.4'
Mn Mn 0.3368 0.7283 'International Tables Vol C Tables 4.2.6.8 and 6.1.1.4'

loop_
_geom_angle_atom_site_label_1
_geom_angle_atom_site_label_2
_geom_angle_atom_site_label_3
_geom_angle_site_symmetry_1
_geom_angle_site_symmetry_3
_geom_angle
_geom_angle_publ_flag
O2 Mn1 O2 7 5_657 96.02(8) y
O2 Mn1 O1 7 3_656 75.79(5) y
O2 Mn1 O1 5_657 3_656 100.14(5) ?
O2 Mn1 O1 7 . 100.14(6) y
O2 Mn1 O1 5_657 . 75.79(5) ?
O1 Mn1 O1 3_656 . 174.05(7) y
O2 Mn1 O3 7 3_656 160.13(5) y
O2 Mn1 O3 5_657 3_656 92.43(6) ?
O1 Mn1 O3 3_656 3_656 85.05(5) ?
O1 Mn1 O3 . 3_656 99.35(6) y
O2 Mn1 O3 7 . 92.43(6) y
O2 Mn1 O3 5_657 . 160.13(5) ?
O1 Mn1 O3 3_656 . 99.35(6) ?
O1 Mn1 O3 . . 85.05(5) y
O3 Mn1 O3 3_656 . 85.46(8) y
C1 O1 Mn1 . . 115.33(11) ?
C1 O2 Mn1 . 5_657 115.53(11) ?
C2 O3 Mn1 . . 119.26(12) ?
C2 N1 C3 . . 122.54(17) ?
C2 N1 C4 . . 120.98(16) ?
C3 N1 C4 . . 116.43(17) ?
O2 C1 O1 . . 126.65(16) ?
O2 C1 C1 . 5_657 116.90(17) ?
O1 C1 C1 . 5_657 116.45(17) ?
O3 C2 N1 . . 124.82(18) ?
O3 C2 H2 . . 117.6 ?
N1 C2 H2 . . 117.6 ?
N1 C3 H3A . . 109.5 ?
N1 C3 H3B . . 109.5 ?
H3A C3 H3B . . 109.5 ?
N1 C3 H3C . . 109.5 ?
H3A C3 H3C . . 109.5 ?
H3B C3 H3C . . 109.5 ?
N1 C4 H4A . . 109.5 ?
N1 C4 H4B . . 109.5 ?
H4A C4 H4B . . 109.5 ?
N1 C4 H4C . . 109.5 ?
H4A C4 H4C . . 109.5 ?
H4B C4 H4C . . 109.5 ?

loop_
_geom_bond_atom_site_label_1
_geom_bond_atom_site_label_2
_geom_bond_site_symmetry_2
_geom_bond_distance
_geom_bond_publ_flag
Mn1 O2 7 2.1762(14) y
Mn1 O2 5_657 2.1762(13) ?
Mn1 O1 3_656 2.1828(15) ?
Mn1 O1 . 2.1828(15) y
Mn1 O3 3_656 2.1962(14) ?
Mn1 O3 . 2.1962(14) y
O1 C1 . 1.252(2) ?
O2 C1 . 1.2457(19) ?
O2 Mn1 5_657 2.1762(14) ?
O3 C2 . 1.248(2) ?
N1 C2 . 1.303(2) ?
N1 C3 . 1.449(3) ?
N1 C4 . 1.454(2) ?
C1 C1 5_657 1.556(3) ?
C2 H2 . 0.9300 ?
C3 H3A . 0.9600 ?
C3 H3B . 0.9600 ?
C3 H3C . 0.9600 ?
C4 H4A . 0.9600 ?
C4 H4B . 0.9600 ?
C4 H4C . 0.9600 ?

loop_
_geom_hbond_atom_site_label_D
_geom_hbond_atom_site_label_H
_geom_hbond_atom_site_label_A
_geom_hbond_distance_DH
_geom_hbond_distance_HA
_geom_hbond_distance_DA
_geom_hbond_angle_DHA
C4 H4C O3 0.96 2.38 2.773(2) 103.8

loop_
_geom_torsion_atom_site_label_1
_geom_torsion_atom_site_label_2
_geom_torsion_atom_site_label_3
_geom_torsion_atom_site_label_4
_geom_torsion_site_symmetry_1
_geom_torsion_site_symmetry_4
_geom_torsion
O2 Mn1 O1 C1 7 . 93.48(14)
O2 Mn1 O1 C1 5_657 . -0.22(12)
O3 Mn1 O1 C1 3_656 . -90.37(14)
O3 Mn1 O1 C1 . . -174.93(13)
O2 Mn1 O3 C2 7 . 145.76(14)
O2 Mn1 O3 C2 5_657 . 30.5(2)
O1 Mn1 O3 C2 3_656 . -138.24(14)
O1 Mn1 O3 C2 . . 45.79(15)
O3 Mn1 O3 C2 3_656 . -54.03(13)
Mn1 O2 C1 O1 5_657 . -179.87(15)
Mn1 O2 C1 C1 5_657 5_657 0.7(2)
Mn1 O1 C1 O2 . . -179.49(14)
Mn1 O1 C1 C1 . 5_657 0.0(2)
Mn1 O3 C2 N1 . . -176.71(14)
C3 N1 C2 O3 . . -178.55(19)
C4 N1 C2 O3 . . -1.3(3)
